data_4306790
loop_
_publ_author_name
'Anna Arola-Arnal'
'Jordi Benet-Buchholz'
'Stephen Neidle'
'Ram\'on Vilar'

_publ_section_title
;
Effects of Metal Coordination Geometry on Stabilization of Human Telomeric
Quadruplex DNA by Square-Planar and Square-Pyramidal Metal Complexes
;
_journal_name_full 'Inorganic Chemistry'
_journal_page_first 11910
_journal_page_last 11919
_journal_paper_doi 10.1021/ic8016547
_journal_volume 47
_journal_year 2008
_chemical_formula_sum 'C20 H18 N2 Ni O6'
_chemical_formula_weight 441.07
_chemical_name_systematic
; 
 ? 
;
_space_group_IT_number 15
_symmetry_cell_setting monoclinic
_symmetry_space_group_name_Hall '-C 2yc'
_symmetry_space_group_name_H-M 'C 1 2/c 1'
_atom_sites_solution_hydrogens geom
_atom_sites_solution_primary direct
_atom_sites_solution_secondary difmap
_audit_creation_method SHELXL-97
_cell_angle_alpha 90.00
_cell_angle_beta 101.2860(10)
_cell_angle_gamma 90.00
_cell_formula_units_Z 4
_cell_length_a 10.8940(5)
_cell_length_b 17.6520(8)
_cell_length_c 9.0521(4)
_cell_measurement_reflns_used 7827
_cell_measurement_temperature 100(2)
_cell_measurement_theta_max 39.51
_cell_measurement_theta_min 2.92
_cell_volume 1707.07(13)
_computing_cell_refinement 'Bruker-Nonius Apex v1.0-22 2002'
_computing_data_collection 'Bruker-Nonius Apex v1.0-22 2002'
_computing_data_reduction 'SAINT+ Version 7.06A Bruker-Nonius, 2004'
_computing_molecular_graphics 'Shelxtl Version 6.12 (Sheldrick, 2001)'
_computing_publication_material 'Shelxtl Version 6.12 (Sheldrick, 2001)'
_computing_structure_refinement 'Shelxtl Version 6.12 (Sheldrick, 2001)'
_computing_structure_solution 'Shelxtl Version 6.12 (Sheldrick, 2001)'
_diffrn_ambient_temperature 100(2)
_diffrn_detector_area_resol_mean 512
_diffrn_detector_type '4K CCD area detector APEX II'
_diffrn_measured_fraction_theta_full 0.963
_diffrn_measured_fraction_theta_max 0.963
_diffrn_measurement_device_type 'Kappa 4-axis goniometer bruker-nonius'
_diffrn_measurement_method
;
 Fullsphere data collection, phi and omega scans
;
_diffrn_measurement_specimen_support 'magnetic support whith 10 micron nylon fiber cryoloop'
_diffrn_radiation_monochromator 'Multilayer Montel 200 mirrors'
_diffrn_radiation_type MoK\a
_diffrn_radiation_wavelength 0.71073
_diffrn_reflns_av_R_equivalents 0.0361
_diffrn_reflns_av_sigmaI/netI 0.0361
_diffrn_reflns_limit_h_max 9
_diffrn_reflns_limit_h_min -19
_diffrn_reflns_limit_k_max 31
_diffrn_reflns_limit_k_min -30
_diffrn_reflns_limit_l_max 16
_diffrn_reflns_limit_l_min -14
_diffrn_reflns_number 16735
_diffrn_reflns_theta_full 39.52
_diffrn_reflns_theta_max 39.52
_diffrn_reflns_theta_min 2.92
_diffrn_source 'rotating anode X-ray tube'
_diffrn_source_current 90
_diffrn_source_power 50
_diffrn_source_size '3 mm x 0.3 mm fine focus'
_diffrn_source_type 'Bruker-Nonius FR 591'
_exptl_absorpt_coefficient_mu 1.182
_exptl_absorpt_correction_T_max 1.00000
_exptl_absorpt_correction_T_min 0.80053
_exptl_absorpt_correction_type empirical
_exptl_absorpt_process_details
; 
 SADABS Version 2.1 2003 Bruker-Nonius
 Blessing, Acta Cryst. (1995) A51 33-38
;
_exptl_crystal_density_diffrn 1.716
_exptl_crystal_density_method 'not measured'
_exptl_crystal_description plate
_exptl_crystal_F_000 912
_exptl_crystal_size_max 0.10
_exptl_crystal_size_mid 0.10
_exptl_crystal_size_min 0.02
_refine_diff_density_max 0.591
_refine_diff_density_min -0.551
_refine_diff_density_rms 0.097
_refine_ls_extinction_method none
_refine_ls_goodness_of_fit_ref 1.084
_refine_ls_hydrogen_treatment noref
_refine_ls_matrix_type full
_refine_ls_number_parameters 168
_refine_ls_number_reflns 4960
_refine_ls_number_restraints 0
_refine_ls_restrained_S_all 1.084
_refine_ls_R_factor_all 0.0335
_refine_ls_R_factor_gt 0.0283
_refine_ls_shift/su_max 0.001
_refine_ls_shift/su_mean 0.000
_refine_ls_structure_factor_coef Fsqd
_refine_ls_weighting_details 'calc w=1/[\s^2^(Fo^2^)+(0.0410P)^2^+0.6222P] where P=(Fo^2^+2Fc^2^)/3'
_refine_ls_weighting_scheme calc
_refine_ls_wR_factor_gt 0.0802
_refine_ls_wR_factor_ref 0.0824
_reflns_number_gt 4370
_reflns_number_total 4960
_reflns_threshold_expression >2sigma(I)
_cod_data_source_file ic8016547_si_002_1.cif
_cod_data_source_block aa1c2c
_cod_depositor_comments
;
The following automatic conversions were performed:
'_symmetry_cell_setting' value 'Monoclinic' changed to 'monoclinic'
according to '/home/saulius/struct/CIF-dictionaries/cif_core.dic'
dictionary named 'cif_core.dic' version 2.4.1 from 2010-06-29.

Automatic conversion script
Id: cif_fix_enum 1527 2010-12-29 10:47:43Z saulius 
;
_cod_database_code 4306790

loop_
_symmetry_equiv_pos_as_xyz
'x, y, z'
'-x, y, -z+1/2'
'x+1/2, y+1/2, z'
'-x+1/2, y+1/2, -z+1/2'
'-x, -y, -z'
'x, -y, z-1/2'
'-x+1/2, -y+1/2, -z'
'x+1/2, -y+1/2, z-1/2'

loop_
_atom_site_label
_atom_site_type_symbol
_atom_site_fract_x
_atom_site_fract_y
_atom_site_fract_z
_atom_site_U_iso_or_equiv
_atom_site_adp_type
_atom_site_occupancy
_atom_site_symmetry_multiplicity
_atom_site_calc_flag
_atom_site_refinement_flags
_atom_site_disorder_assembly
_atom_site_disorder_group
Ni1 Ni 0.0000 0.253586(7) -0.2500 0.00889(4) Uani 1 2 d S . .
N1 N 0.06136(6) 0.33022(3) -0.11565(7) 0.01015(10) Uani 1 1 d . . .
O1 O 0.04373(6) 0.17504(3) -0.11537(6) 0.01241(10) Uani 1 1 d . . .
C1 C 0.09654(7) 0.18008(4) 0.02777(8) 0.01024(11) Uani 1 1 d . . .
O2 O 0.18604(7) 0.05040(3) 0.34960(7) 0.01567(11) Uani 1 1 d . . .
H2 H 0.1669(17) 0.0122(10) 0.291(2) 0.034(4) Uiso 1 1 d . . .
C2 C 0.11480(8) 0.11273(4) 0.11280(8) 0.01187(11) Uani 1 1 d . . .
H2A H 0.0857(14) 0.0670(8) 0.0647(16) 0.017(3) Uiso 1 1 d . . .
C3 C 0.16970(8) 0.11440(4) 0.26438(8) 0.01210(11) Uani 1 1 d . . .
C4 C 0.21121(8) 0.18311(4) 0.33649(9) 0.01427(13) Uani 1 1 d . . .
H4A H 0.2472(17) 0.1831(10) 0.441(2) 0.039(5) Uiso 1 1 d . . .
C5 C 0.19441(9) 0.24909(4) 0.25427(10) 0.01337(13) Uani 1 1 d . . .
H5A H 0.2232(16) 0.2957(9) 0.2953(18) 0.028(4) Uiso 1 1 d . . .
C6 C 0.13613(8) 0.24987(4) 0.10000(9) 0.01077(11) Uani 1 1 d . . .
C7 C 0.11873(8) 0.32068(4) 0.02422(8) 0.01138(11) Uani 1 1 d . . .
H7A H 0.1498(14) 0.3643(8) 0.0826(17) 0.017(3) Uiso 1 1 d . . .
C8 C 0.03897(7) 0.40365(4) -0.17870(8) 0.01054(11) Uani 1 1 d . . .
C9 C 0.08488(8) 0.47181(4) -0.11175(9) 0.01262(12) Uani 1 1 d . . .
H9A H 0.1381(16) 0.4730(9) -0.0249(18) 0.026(4) Uiso 1 1 d . . .
C10 C 0.04370(8) 0.53969(4) -0.18282(9) 0.01409(13) Uani 1 1 d . . .
H10A H 0.0738(15) 0.5852(8) -0.1402(16) 0.019(3) Uiso 1 1 d . . .
O1W O 0.15476(7) -0.07168(4) 0.16967(8) 0.01793(12) Uani 1 1 d . . .
H1WA H 0.0965(18) -0.1003(10) 0.168(2) 0.033(4) Uiso 1 1 d . . .
H1WB H 0.1668(18) -0.0631(10) 0.084(2) 0.038(5) Uiso 1 1 d . . .

loop_
_atom_site_aniso_label
_atom_site_aniso_U_11
_atom_site_aniso_U_22
_atom_site_aniso_U_33
_atom_site_aniso_U_23
_atom_site_aniso_U_13
_atom_site_aniso_U_12
Ni1 0.01170(6) 0.00634(6) 0.00771(6) 0.000 -0.00032(4) 0.000
N1 0.0121(2) 0.0080(2) 0.0098(2) -0.00016(17) 0.00086(19) -0.00005(17)
O1 0.0178(3) 0.00891(19) 0.0085(2) 0.00048(16) -0.00223(19) -0.00045(17)
C1 0.0120(3) 0.0093(2) 0.0087(3) 0.00014(19) 0.0002(2) 0.0001(2)
O2 0.0231(3) 0.0118(2) 0.0109(2) 0.00306(17) 0.0003(2) 0.00135(19)
C2 0.0150(3) 0.0097(2) 0.0097(3) 0.00062(19) -0.0005(2) -0.0001(2)
C3 0.0146(3) 0.0118(3) 0.0094(3) 0.0018(2) 0.0012(2) 0.0013(2)
C4 0.0198(3) 0.0135(3) 0.0083(3) 0.0001(2) -0.0001(2) 0.0001(2)
C5 0.0180(3) 0.0119(3) 0.0092(3) -0.00135(19) 0.0000(2) -0.0001(2)
C6 0.0134(3) 0.0094(2) 0.0089(3) -0.00065(18) 0.0007(2) 0.00014(19)
C7 0.0141(3) 0.0093(2) 0.0101(3) -0.00099(19) 0.0008(2) 0.0000(2)
C8 0.0127(3) 0.0079(2) 0.0109(3) -0.00013(18) 0.0019(2) 0.00007(19)
C9 0.0150(3) 0.0092(2) 0.0133(3) -0.0014(2) 0.0020(2) -0.0013(2)
C10 0.0175(3) 0.0088(2) 0.0165(3) -0.0012(2) 0.0047(3) -0.0008(2)
O1W 0.0221(3) 0.0136(2) 0.0178(3) 0.00000(19) 0.0030(2) -0.0043(2)

loop_
_atom_type_symbol
_atom_type_description
_atom_type_scat_dispersion_real
_atom_type_scat_dispersion_imag
_atom_type_scat_source
C C 0.0033 0.0016 'International Tables Vol C Tables 4.2.6.8 and 6.1.1.4'
H H 0.0000 0.0000 'International Tables Vol C Tables 4.2.6.8 and 6.1.1.4'
N N 0.0061 0.0033 'International Tables Vol C Tables 4.2.6.8 and 6.1.1.4'
O O 0.0106 0.0060 'International Tables Vol C Tables 4.2.6.8 and 6.1.1.4'
Ni Ni 0.3393 1.1124 'International Tables Vol C Tables 4.2.6.8 and 6.1.1.4'

loop_
_geom_angle_atom_site_label_1
_geom_angle_atom_site_label_2
_geom_angle_atom_site_label_3
_geom_angle
_geom_angle_site_symmetry_1
_geom_angle_site_symmetry_3
_geom_angle_publ_flag
O1 Ni1 O1 82.62(4) 2_554 . ?
O1 Ni1 N1 173.95(3) 2_554 . ?
O1 Ni1 N1 95.83(3) . . ?
O1 Ni1 N1 95.83(3) 2_554 2_554 ?
O1 Ni1 N1 173.95(3) . 2_554 ?
N1 Ni1 N1 86.29(4) . 2_554 ?
C7 N1 C8 121.27(6) . . ?
C7 N1 Ni1 125.68(5) . . ?
C8 N1 Ni1 113.04(5) . . ?
C1 O1 Ni1 127.37(5) . . ?
O1 C1 C2 118.00(6) . . ?
O1 C1 C6 123.17(6) . . ?
C2 C1 C6 118.83(7) . . ?
C3 C2 C1 120.69(7) . . ?
O2 C3 C2 121.82(7) . . ?
O2 C3 C4 117.24(7) . . ?
C2 C3 C4 120.95(7) . . ?
C5 C4 C3 118.79(7) . . ?
C4 C5 C6 121.90(7) . . ?
C5 C6 C7 118.45(6) . . ?
C5 C6 C1 118.82(6) . . ?
C7 C6 C1 122.73(8) . . ?
N1 C7 C6 125.02(7) . . ?
C9 C8 C8 120.13(4) . 2_554 ?
C9 C8 N1 126.49(7) . . ?
C8 C8 N1 113.38(4) 2_554 . ?
C10 C9 C8 119.07(8) . . ?
C10 C10 C9 120.52(5) 2_554 . ?

loop_
_geom_bond_atom_site_label_1
_geom_bond_atom_site_label_2
_geom_bond_distance
_geom_bond_site_symmetry_2
_geom_bond_publ_flag
Ni1 O1 1.8458(6) 2_554 ?
Ni1 O1 1.8458(6) . ?
Ni1 N1 1.8541(6) . ?
Ni1 N1 1.8541(6) 2_554 ?
N1 C7 1.3086(10) . ?
N1 C8 1.4180(9) . ?
O1 C1 1.3138(9) . ?
C1 C2 1.4090(10) . ?
C1 C6 1.4216(10) . ?
O2 C3 1.3599(9) . ?
C2 C3 1.3856(11) . ?
C3 C4 1.4092(11) . ?
C4 C5 1.3749(11) . ?
C5 C6 1.4165(12) . ?
C6 C7 1.4205(10) . ?
C8 C9 1.3951(10) . ?
C8 C8 1.3994(15) 2_554 ?
C9 C10 1.3922(11) . ?
C10 C10 1.3901(18) 2_554 ?

loop_
_geom_torsion_atom_site_label_1
_geom_torsion_atom_site_label_2
_geom_torsion_atom_site_label_3
_geom_torsion_atom_site_label_4
_geom_torsion
_geom_torsion_site_symmetry_1
_geom_torsion_site_symmetry_2
_geom_torsion_site_symmetry_3
_geom_torsion_site_symmetry_4
_geom_torsion_publ_flag
O1 Ni1 N1 C7 -72.8(2) 2_554 . . . ?
O1 Ni1 N1 C7 2.08(7) . . . . ?
N1 Ni1 N1 C7 176.40(8) 2_554 . . . ?
O1 Ni1 N1 C8 107.9(2) 2_554 . . . ?
O1 Ni1 N1 C8 -177.20(5) . . . . ?
N1 Ni1 N1 C8 -2.88(4) 2_554 . . . ?
O1 Ni1 O1 C1 176.30(8) 2_554 . . . ?
N1 Ni1 O1 C1 2.19(7) . . . . ?
N1 Ni1 O1 C1 -108.1(2) 2_554 . . . ?
Ni1 O1 C1 C2 176.06(5) . . . . ?
Ni1 O1 C1 C6 -4.15(11) . . . . ?
O1 C1 C2 C3 -179.83(7) . . . . ?
C6 C1 C2 C3 0.37(11) . . . . ?
C1 C2 C3 O2 178.64(7) . . . . ?
C1 C2 C3 C4 -1.46(12) . . . . ?
O2 C3 C4 C5 -179.01(8) . . . . ?
C2 C3 C4 C5 1.09(12) . . . . ?
C3 C4 C5 C6 0.36(13) . . . . ?
C4 C5 C6 C7 178.04(8) . . . . ?
C4 C5 C6 C1 -1.42(13) . . . . ?
O1 C1 C6 C5 -178.75(8) . . . . ?
C2 C1 C6 C5 1.03(11) . . . . ?
O1 C1 C6 C7 1.81(12) . . . . ?
C2 C1 C6 C7 -178.40(7) . . . . ?
C8 N1 C7 C6 174.67(7) . . . . ?
Ni1 N1 C7 C6 -4.56(11) . . . . ?
C5 C6 C7 N1 -176.67(8) . . . . ?
C1 C6 C7 N1 2.76(13) . . . . ?
C7 N1 C8 C9 7.90(12) . . . . ?
Ni1 N1 C8 C9 -172.79(6) . . . . ?
C7 N1 C8 C8 -171.16(8) . . . 2_554 ?
Ni1 N1 C8 C8 8.15(10) . . . 2_554 ?
C8 C8 C9 C10 5.39(13) 2_554 . . . ?
N1 C8 C9 C10 -173.62(7) . . . . ?
C8 C9 C10 C10 1.19(14) . . . 2_554 ?
